data_4083528
loop_
_publ_author_name
'Labbow, Ren\'e'
'Rei\&s, Fabian'
'Schulz, Axel'
'Villinger, Alexander'

_publ_section_title
;
 Synthesis of the First Persilylated Ammonium Ion,
 [(Me3Si)3NSi(H)Me2]+, by Silylium-Catalyzed Methyl/Hydrogen Exchange
 Reactions
;
_journal_name_full Organometallics
_journal_page_first 140605100750002
_journal_paper_doi 10.1021/om500519j
_journal_year 2014
_chemical_formula_moiety 'C11 H34 N Si4 +, C24 B F20 -'
_chemical_formula_sum 'C35 H34 B F20 N Si4'
_chemical_formula_weight 971.80
_chemical_name_systematic
;
 ?
;
_space_group_IT_number 14
_symmetry_cell_setting monoclinic
_symmetry_Int_Tables_number 14
_symmetry_space_group_name_Hall '-P 2ybc'
_symmetry_space_group_name_H-M 'P 1 21/c 1'
_atom_sites_solution_hydrogens geom
_atom_sites_solution_primary direct
_atom_sites_solution_secondary difmap
_audit_creation_method SHELXL-97
_cell_angle_alpha 90.00
_cell_angle_beta 90.121(2)
_cell_angle_gamma 90.00
_cell_formula_units_Z 4
_cell_length_a 12.0593(3)
_cell_length_b 19.9706(5)
_cell_length_c 16.6264(4)
_cell_measurement_reflns_used 9033
_cell_measurement_temperature 153(2)
_cell_measurement_theta_max 28.33
_cell_measurement_theta_min 2.92
_cell_volume 4004.15(17)
_computing_cell_refinement 'Bruker Apex V7.51A'
_computing_data_collection 'Bruker Apex V7.51A'
_computing_data_reduction 'Bruker SAINT'
_computing_molecular_graphics 'ORTEP-3v2.01 (Farrugia, 1997)'
_computing_publication_material SHELXL-97
_computing_structure_refinement 'SHELXL-97 (Sheldrick, 1997)'
_computing_structure_solution 'SHELXS-97 (Sheldrick, 1997)'
_diffrn_ambient_temperature 153(2)
_diffrn_measured_fraction_theta_full 0.998
_diffrn_measured_fraction_theta_max 0.998
_diffrn_measurement_device_type 'Bruker-Nonius Apex X8-CCD-diffractometer'
_diffrn_measurement_method 'phi and omega scans'
_diffrn_radiation_monochromator graphite
_diffrn_radiation_source 'sealed tube'
_diffrn_radiation_type MoK\a
_diffrn_radiation_wavelength 0.71073
_diffrn_reflns_av_R_equivalents 0.0587
_diffrn_reflns_av_sigmaI/netI 0.0610
_diffrn_reflns_limit_h_max 16
_diffrn_reflns_limit_h_min -16
_diffrn_reflns_limit_k_max 27
_diffrn_reflns_limit_k_min -28
_diffrn_reflns_limit_l_max 22
_diffrn_reflns_limit_l_min -23
_diffrn_reflns_number 53749
_diffrn_reflns_theta_full 30.00
_diffrn_reflns_theta_max 30.00
_diffrn_reflns_theta_min 1.02
_exptl_absorpt_coefficient_mu 0.272
_exptl_absorpt_correction_T_max 0.9892
_exptl_absorpt_correction_T_min 0.8829
_exptl_absorpt_correction_type multi-scan
_exptl_absorpt_process_details '(SADABS; Sheldrick, 2004)'
_exptl_crystal_colour colourless
_exptl_crystal_density_diffrn 1.612
_exptl_crystal_density_method 'not measured'
_exptl_crystal_description plate
_exptl_crystal_F_000 1968
_exptl_crystal_size_max 0.47
_exptl_crystal_size_mid 0.35
_exptl_crystal_size_min 0.04
_refine_diff_density_max 0.756
_refine_diff_density_min -0.499
_refine_diff_density_rms 0.075
_refine_ls_extinction_method none
_refine_ls_goodness_of_fit_ref 1.017
_refine_ls_hydrogen_treatment mixed
_refine_ls_matrix_type full
_refine_ls_number_parameters 565
_refine_ls_number_reflns 11637
_refine_ls_number_restraints 0
_refine_ls_restrained_S_all 1.017
_refine_ls_R_factor_all 0.0959
_refine_ls_R_factor_gt 0.0536
_refine_ls_shift/su_max 0.001
_refine_ls_shift/su_mean 0.000
_refine_ls_structure_factor_coef Fsqd
_refine_ls_weighting_details 'calc w=1/[\s^2^(Fo^2^)+(0.0733P)^2^+1.3581P] where P=(Fo^2^+2Fc^2^)/3'
_refine_ls_weighting_scheme calc
_refine_ls_wR_factor_gt 0.1226
_refine_ls_wR_factor_ref 0.1431
_reflns_number_gt 7951
_reflns_number_total 11637
_reflns_threshold_expression >2\s(I)
_cod_data_source_file om500519j_si_002.cif
_cod_data_source_block av_rl22
_cod_original_sg_symbol_H-M 'P 21/c'
_cod_database_code 4083528

loop_
_symmetry_equiv_pos_as_xyz
'x, y, z'
'-x, y+1/2, -z+1/2'
'-x, -y, -z'
'x, -y-1/2, z-1/2'

loop_
_atom_site_label
_atom_site_type_symbol
_atom_site_fract_x
_atom_site_fract_y
_atom_site_fract_z
_atom_site_U_iso_or_equiv
_atom_site_adp_type
_atom_site_occupancy
_atom_site_symmetry_multiplicity
_atom_site_calc_flag
_atom_site_refinement_flags
N1 N 0.50862(18) 0.37869(12) 0.28260(13) 0.0207(5) Uani 1 1 d .
Si1 Si 0.35717(7) 0.39986(4) 0.29646(5) 0.02785(18) Uani 1 1 d .
Si2 Si 0.57692(7) 0.35100(4) 0.38008(5) 0.02756(18) Uani 1 1 d .
Si3 Si 0.58683(7) 0.45411(5) 0.24377(6) 0.0335(2) Uani 1 1 d .
Si4 Si 0.52680(8) 0.30810(5) 0.20988(5) 0.0352(2) Uani 1 1 d .
C1 C 0.3411(3) 0.4841(2) 0.3430(3) 0.0515(10) Uani 1 1 d .
H1A H 0.2638 0.4904 0.3595 0.077 Uiso 1 1 calc R
H1B H 0.3612 0.5186 0.3038 0.077 Uiso 1 1 calc R
H1C H 0.3896 0.4876 0.3901 0.077 Uiso 1 1 calc R
C2 C 0.2878(3) 0.33896(19) 0.3631(2) 0.0389(8) Uani 1 1 d .
H2A H 0.3218 0.3406 0.4167 0.058 Uiso 1 1 calc R
H2B H 0.2958 0.2938 0.3408 0.058 Uiso 1 1 calc R
H2C H 0.2089 0.3502 0.3673 0.058 Uiso 1 1 calc R
C3 C 0.2841(3) 0.3974(2) 0.1975(2) 0.0417(8) Uani 1 1 d .
H3A H 0.2869 0.3518 0.1757 0.063 Uiso 1 1 calc R
H3B H 0.3204 0.4282 0.1600 0.063 Uiso 1 1 calc R
H3C H 0.2066 0.4109 0.2047 0.063 Uiso 1 1 calc R
C4 C 0.5403(3) 0.26392(18) 0.4038(2) 0.0443(9) Uani 1 1 d .
H4A H 0.5653 0.2345 0.3603 0.067 Uiso 1 1 calc R
H4B H 0.4597 0.2601 0.4096 0.067 Uiso 1 1 calc R
H4C H 0.5763 0.2506 0.4542 0.067 Uiso 1 1 calc R
C5 C 0.5322(3) 0.4043(2) 0.4655(2) 0.0460(9) Uani 1 1 d .
H5A H 0.4531 0.3972 0.4757 0.069 Uiso 1 1 calc R
H5B H 0.5452 0.4515 0.4524 0.069 Uiso 1 1 calc R
H5C H 0.5748 0.3923 0.5137 0.069 Uiso 1 1 calc R
C6 C 0.7303(3) 0.35494(19) 0.3722(2) 0.0364(7) Uani 1 1 d .
H6A H 0.7636 0.3382 0.4221 0.055 Uiso 1 1 calc R
H6B H 0.7533 0.4014 0.3634 0.055 Uiso 1 1 calc R
H6C H 0.7549 0.3273 0.3269 0.055 Uiso 1 1 calc R
C7 C 0.5050(3) 0.5017(2) 0.1684(3) 0.0593(12) Uani 1 1 d .
H7A H 0.4356 0.5171 0.1929 0.089 Uiso 1 1 calc R
H7B H 0.4881 0.4727 0.1224 0.089 Uiso 1 1 calc R
H7C H 0.5479 0.5404 0.1501 0.089 Uiso 1 1 calc R
C8 C 0.6072(5) 0.5146(3) 0.3248(4) 0.0817(16) Uani 1 1 d .
H8A H 0.6464 0.4931 0.3696 0.123 Uiso 1 1 calc R
H8B H 0.5349 0.5308 0.3435 0.123 Uiso 1 1 calc R
H8C H 0.6511 0.5524 0.3050 0.123 Uiso 1 1 calc R
C9 C 0.7219(3) 0.42959(19) 0.1994(2) 0.0396(8) Uani 1 1 d .
H9A H 0.7821 0.4516 0.2289 0.059 Uiso 1 1 calc R
H9B H 0.7241 0.4433 0.1428 0.059 Uiso 1 1 calc R
H9C H 0.7308 0.3809 0.2031 0.059 Uiso 1 1 calc R
C10 C 0.4241(4) 0.2400(2) 0.2202(3) 0.0570(11) Uani 1 1 d .
H10A H 0.4412 0.2043 0.1817 0.085 Uiso 1 1 calc R
H10B H 0.3497 0.2576 0.2093 0.085 Uiso 1 1 calc R
H10C H 0.4269 0.2221 0.2750 0.085 Uiso 1 1 calc R
C11 C 0.5267(4) 0.3381(3) 0.1044(2) 0.0584(12) Uani 1 1 d .
H11A H 0.5903 0.3678 0.0959 0.088 Uiso 1 1 calc R
H11B H 0.4579 0.3627 0.0936 0.088 Uiso 1 1 calc R
H11C H 0.5319 0.2997 0.0678 0.088 Uiso 1 1 calc R
H1 H 0.631(4) 0.269(3) 0.219(3) 0.088 Uiso 1 1 d .
B1 B 0.9930(2) 0.36538(15) 0.78058(18) 0.0201(6) Uani 1 1 d .
C13 C 0.9023(2) 0.40467(14) 0.83789(16) 0.0206(5) Uani 1 1 d .
C14 C 0.9358(2) 0.46221(14) 0.87916(15) 0.0206(5) Uani 1 1 d .
C15 C 0.8719(3) 0.49588(14) 0.93420(17) 0.0244(6) Uani 1 1 d .
C16 C 0.7676(3) 0.47121(15) 0.95216(17) 0.0278(6) Uani 1 1 d .
C17 C 0.7303(2) 0.41465(15) 0.91509(17) 0.0254(6) Uani 1 1 d .
C18 C 0.7973(2) 0.38266(14) 0.85858(17) 0.0224(5) Uani 1 1 d .
C19 C 0.9395(2) 0.30486(14) 0.72467(16) 0.0225(5) Uani 1 1 d .
C20 C 0.8531(3) 0.31942(15) 0.67201(18) 0.0269(6) Uani 1 1 d .
C21 C 0.8113(3) 0.27527(18) 0.61550(19) 0.0345(7) Uani 1 1 d .
C22 C 0.8575(3) 0.21305(17) 0.60784(18) 0.0357(7) Uani 1 1 d .
C23 C 0.9431(3) 0.19516(16) 0.65849(19) 0.0323(7) Uani 1 1 d .
C24 C 0.9816(2) 0.24080(14) 0.71468(17) 0.0259(6) Uani 1 1 d .
C25 C 1.0471(2) 0.41402(14) 0.70958(16) 0.0228(5) Uani 1 1 d .
C26 C 1.1320(3) 0.38899(16) 0.66186(18) 0.0290(6) Uani 1 1 d .
C27 C 1.1728(3) 0.4212(2) 0.5946(2) 0.0412(8) Uani 1 1 d .
C28 C 1.1290(3) 0.48034(19) 0.57114(19) 0.0392(8) Uani 1 1 d .
C29 C 1.0453(3) 0.50874(17) 0.61538(18) 0.0325(7) Uani 1 1 d .
C30 C 1.0059(2) 0.47451(15) 0.68267(17) 0.0253(6) Uani 1 1 d .
C31 C 1.0819(2) 0.33810(13) 0.84872(16) 0.0212(5) Uani 1 1 d .
C32 C 1.1874(2) 0.36191(14) 0.86359(17) 0.0223(5) Uani 1 1 d .
C33 C 1.2538(2) 0.34061(15) 0.92713(18) 0.0268(6) Uani 1 1 d .
C34 C 1.2147(3) 0.29355(15) 0.97997(17) 0.0276(6) Uani 1 1 d .
C35 C 1.1093(3) 0.26754(15) 0.96820(17) 0.0280(6) Uani 1 1 d .
C36 C 1.0472(2) 0.29070(14) 0.90462(17) 0.0241(6) Uani 1 1 d .
F1 F 1.03787(13) 0.48762(8) 0.86519(10) 0.0257(3) Uani 1 1 d .
F2 F 0.90875(16) 0.55178(9) 0.97017(10) 0.0333(4) Uani 1 1 d .
F3 F 0.70317(17) 0.50317(10) 1.00583(12) 0.0406(5) Uani 1 1 d .
F4 F 0.63015(15) 0.38952(10) 0.93303(12) 0.0372(4) Uani 1 1 d .
F5 F 0.75366(14) 0.32663(8) 0.82596(11) 0.0309(4) Uani 1 1 d .
F6 F 0.80517(16) 0.38061(9) 0.67396(12) 0.0355(4) Uani 1 1 d .
F7 F 0.72593(19) 0.29343(12) 0.56742(13) 0.0520(6) Uani 1 1 d .
F8 F 0.8196(2) 0.16960(12) 0.55242(13) 0.0540(6) Uani 1 1 d .
F9 F 0.9896(2) 0.13440(10) 0.65277(14) 0.0510(6) Uani 1 1 d .
F10 F 1.06870(15) 0.21901(9) 0.75959(11) 0.0345(4) Uani 1 1 d .
F11 F 1.17873(15) 0.32962(10) 0.68101(12) 0.0379(4) Uani 1 1 d .
F12 F 1.2567(2) 0.39340(13) 0.55245(14) 0.0624(7) Uani 1 1 d .
F13 F 1.1685(2) 0.51324(13) 0.50582(13) 0.0588(7) Uani 1 1 d .
F14 F 1.00078(19) 0.56740(11) 0.59294(12) 0.0470(5) Uani 1 1 d .
F15 F 0.92101(15) 0.50554(9) 0.72020(10) 0.0309(4) Uani 1 1 d .
F16 F 1.23428(14) 0.40919(8) 0.81596(11) 0.0299(4) Uani 1 1 d .
F17 F 1.35674(15) 0.36546(9) 0.93702(12) 0.0363(4) Uani 1 1 d .
F18 F 1.27873(17) 0.27144(10) 1.04040(11) 0.0412(5) Uani 1 1 d .
F19 F 1.07038(17) 0.22011(10) 1.01752(11) 0.0398(5) Uani 1 1 d .
F20 F 0.94445(14) 0.26353(9) 0.89713(10) 0.0315(4) Uani 1 1 d .

loop_
_atom_site_aniso_label
_atom_site_aniso_U_11
_atom_site_aniso_U_22
_atom_site_aniso_U_33
_atom_site_aniso_U_23
_atom_site_aniso_U_13
_atom_site_aniso_U_12
N1 0.0211(10) 0.0224(12) 0.0186(11) 0.0021(9) 0.0018(8) -0.0021(8)
Si1 0.0253(4) 0.0310(5) 0.0272(4) 0.0018(3) 0.0010(3) 0.0017(3)
Si2 0.0312(4) 0.0302(5) 0.0213(4) 0.0035(3) -0.0008(3) 0.0014(3)
Si3 0.0311(4) 0.0283(5) 0.0412(5) 0.0119(4) 0.0029(4) -0.0031(3)
Si4 0.0425(5) 0.0349(5) 0.0280(4) -0.0072(4) 0.0036(4) -0.0001(4)
C1 0.047(2) 0.044(2) 0.063(3) -0.0083(19) 0.0025(19) 0.0174(17)
C2 0.0322(16) 0.053(2) 0.0309(17) 0.0059(15) 0.0042(13) -0.0074(15)
C3 0.0343(16) 0.054(2) 0.0364(18) 0.0088(16) -0.0058(14) 0.0002(15)
C4 0.051(2) 0.037(2) 0.045(2) 0.0182(16) -0.0006(16) 0.0003(16)
C5 0.049(2) 0.066(3) 0.0231(16) -0.0136(16) -0.0064(14) 0.0092(18)
C6 0.0297(15) 0.044(2) 0.0351(17) 0.0055(15) -0.0078(13) 0.0010(14)
C7 0.046(2) 0.054(3) 0.078(3) 0.043(2) 0.005(2) 0.0035(18)
C8 0.066(3) 0.073(4) 0.106(4) 0.010(3) -0.002(3) -0.015(3)
C9 0.0321(16) 0.043(2) 0.044(2) 0.0137(16) 0.0088(14) -0.0016(14)
C10 0.074(3) 0.041(2) 0.057(3) -0.0179(19) 0.003(2) -0.017(2)
C11 0.060(2) 0.089(3) 0.0259(18) -0.008(2) 0.0055(17) -0.009(2)
B1 0.0244(14) 0.0157(15) 0.0201(14) -0.0030(11) 0.0014(11) 0.0027(11)
C13 0.0269(13) 0.0175(13) 0.0173(12) 0.0013(10) 0.0008(10) 0.0025(10)
C14 0.0282(13) 0.0182(13) 0.0154(12) 0.0014(10) 0.0012(10) 0.0030(10)
C15 0.0404(16) 0.0159(14) 0.0169(13) 0.0014(10) -0.0002(11) 0.0067(11)
C16 0.0435(16) 0.0230(15) 0.0170(13) 0.0037(11) 0.0105(11) 0.0117(12)
C17 0.0287(14) 0.0243(15) 0.0231(14) 0.0075(11) 0.0074(11) 0.0056(11)
C18 0.0270(13) 0.0165(14) 0.0236(13) 0.0019(10) 0.0011(10) 0.0013(10)
C19 0.0250(13) 0.0215(14) 0.0210(13) -0.0033(11) -0.0003(10) -0.0013(10)
C20 0.0341(15) 0.0229(16) 0.0236(14) -0.0002(11) -0.0006(11) -0.0020(12)
C21 0.0386(16) 0.041(2) 0.0237(15) 0.0015(13) -0.0092(12) -0.0099(14)
C22 0.0525(19) 0.0341(18) 0.0206(15) -0.0099(13) -0.0005(13) -0.0150(15)
C23 0.0432(17) 0.0240(16) 0.0298(16) -0.0100(12) 0.0065(13) -0.0015(13)
C24 0.0323(14) 0.0201(15) 0.0252(14) -0.0047(11) -0.0009(11) 0.0007(11)
C25 0.0272(13) 0.0234(15) 0.0177(13) -0.0039(11) -0.0004(10) -0.0023(10)
C26 0.0333(15) 0.0302(17) 0.0235(14) -0.0063(12) 0.0031(11) 0.0003(12)
C27 0.0473(19) 0.048(2) 0.0288(17) -0.0117(15) 0.0185(14) -0.0075(16)
C28 0.051(2) 0.047(2) 0.0200(15) 0.0018(14) 0.0083(13) -0.0141(16)
C29 0.0418(17) 0.0321(18) 0.0235(15) 0.0063(13) -0.0055(12) -0.0068(13)
C30 0.0284(14) 0.0272(16) 0.0201(13) -0.0012(11) 0.0008(10) -0.0042(11)
C31 0.0268(13) 0.0163(13) 0.0205(13) -0.0051(10) -0.0009(10) 0.0032(10)
C32 0.0292(13) 0.0150(13) 0.0228(14) -0.0043(10) -0.0021(10) 0.0025(10)
C33 0.0281(14) 0.0220(15) 0.0302(15) -0.0103(12) -0.0044(11) 0.0046(11)
C34 0.0368(15) 0.0251(16) 0.0209(14) -0.0028(11) -0.0065(11) 0.0088(12)
C35 0.0395(16) 0.0254(16) 0.0192(13) 0.0006(11) 0.0055(11) 0.0045(12)
C36 0.0271(13) 0.0189(14) 0.0263(14) -0.0040(11) 0.0020(11) 0.0017(10)
F1 0.0319(8) 0.0209(9) 0.0242(8) -0.0047(7) 0.0010(6) -0.0029(7)
F2 0.0550(11) 0.0210(9) 0.0239(9) -0.0071(7) 0.0014(8) 0.0041(8)
F3 0.0549(12) 0.0371(11) 0.0300(10) -0.0017(8) 0.0192(8) 0.0169(9)
F4 0.0327(9) 0.0355(11) 0.0433(11) 0.0085(8) 0.0161(8) 0.0028(8)
F5 0.0313(8) 0.0244(9) 0.0370(10) -0.0045(7) 0.0064(7) -0.0055(7)
F6 0.0411(10) 0.0266(10) 0.0388(10) 0.0032(8) -0.0124(8) 0.0044(8)
F7 0.0605(13) 0.0574(15) 0.0381(11) 0.0041(10) -0.0283(10) -0.0104(11)
F8 0.0772(16) 0.0514(14) 0.0334(11) -0.0221(10) -0.0079(10) -0.0200(11)
F9 0.0623(13) 0.0268(11) 0.0638(15) -0.0257(10) 0.0027(11) 0.0044(9)
F10 0.0365(9) 0.0246(9) 0.0423(10) -0.0097(8) -0.0070(8) 0.0096(7)
F11 0.0393(10) 0.0365(11) 0.0379(10) -0.0080(8) 0.0103(8) 0.0098(8)
F12 0.0697(16) 0.0686(17) 0.0491(13) -0.0119(12) 0.0406(12) -0.0003(12)
F13 0.0793(17) 0.0694(16) 0.0278(11) 0.0085(10) 0.0196(11) -0.0187(13)
F14 0.0623(13) 0.0395(12) 0.0393(11) 0.0205(9) -0.0053(10) -0.0055(10)
F15 0.0347(9) 0.0257(9) 0.0322(9) 0.0064(7) 0.0030(7) 0.0070(7)
F16 0.0305(8) 0.0226(9) 0.0364(10) 0.0050(7) -0.0031(7) -0.0040(7)
F17 0.0330(9) 0.0295(10) 0.0464(11) -0.0036(8) -0.0137(8) -0.0015(8)
F18 0.0526(11) 0.0422(12) 0.0286(10) 0.0016(8) -0.0158(8) 0.0071(9)
F19 0.0488(11) 0.0399(11) 0.0307(10) 0.0148(8) 0.0030(8) 0.0044(9)
F20 0.0294(8) 0.0317(10) 0.0334(9) 0.0067(8) 0.0015(7) -0.0027(7)

loop_
_atom_type_symbol
_atom_type_description
_atom_type_scat_dispersion_real
_atom_type_scat_dispersion_imag
_atom_type_scat_source
C C 0.0033 0.0016 'International Tables Vol C Tables 4.2.6.8 and 6.1.1.4'
H H 0.0000 0.0000 'International Tables Vol C Tables 4.2.6.8 and 6.1.1.4'
B B 0.0013 0.0007 'International Tables Vol C Tables 4.2.6.8 and 6.1.1.4'
N N 0.0061 0.0033 'International Tables Vol C Tables 4.2.6.8 and 6.1.1.4'
F F 0.0171 0.0103 'International Tables Vol C Tables 4.2.6.8 and 6.1.1.4'
Si Si 0.0817 0.0704 'International Tables Vol C Tables 4.2.6.8 and 6.1.1.4'

loop_
_geom_angle_atom_site_label_1
_geom_angle_atom_site_label_2
_geom_angle_atom_site_label_3
_geom_angle
Si4 N1 Si1 111.23(12)
Si4 N1 Si3 108.68(11)
Si1 N1 Si3 110.26(12)
Si4 N1 Si2 106.32(12)
Si1 N1 Si2 112.26(11)
Si3 N1 Si2 107.91(12)
C2 Si1 C1 107.32(19)
C2 Si1 C3 107.36(17)
C1 Si1 C3 109.91(19)
C2 Si1 N1 111.42(14)
C1 Si1 N1 110.77(15)
C3 Si1 N1 109.97(13)
C4 Si2 C6 107.18(17)
C4 Si2 C5 107.93(19)
C6 Si2 C5 108.71(17)
C4 Si2 N1 110.79(15)
C6 Si2 N1 110.98(13)
C5 Si2 N1 111.12(14)
C8 Si3 C9 110.6(2)
C8 Si3 C7 103.3(3)
C9 Si3 C7 109.45(19)
C8 Si3 N1 109.9(2)
C9 Si3 N1 111.37(14)
C7 Si3 N1 111.93(16)
C10 Si4 C11 109.1(2)
C10 Si4 N1 114.54(15)
C11 Si4 N1 111.60(18)
C10 Si4 H1 100(2)
C11 Si4 H1 105(2)
N1 Si4 H1 116(2)
Si1 C1 H1A 109.5
Si1 C1 H1B 109.5
H1A C1 H1B 109.5
Si1 C1 H1C 109.5
H1A C1 H1C 109.5
H1B C1 H1C 109.5
Si1 C2 H2A 109.5
Si1 C2 H2B 109.5
H2A C2 H2B 109.5
Si1 C2 H2C 109.5
H2A C2 H2C 109.5
H2B C2 H2C 109.5
Si1 C3 H3A 109.5
Si1 C3 H3B 109.5
H3A C3 H3B 109.5
Si1 C3 H3C 109.5
H3A C3 H3C 109.5
H3B C3 H3C 109.5
Si2 C4 H4A 109.5
Si2 C4 H4B 109.5
H4A C4 H4B 109.5
Si2 C4 H4C 109.5
H4A C4 H4C 109.5
H4B C4 H4C 109.5
Si2 C5 H5A 109.5
Si2 C5 H5B 109.5
H5A C5 H5B 109.5
Si2 C5 H5C 109.5
H5A C5 H5C 109.5
H5B C5 H5C 109.5
Si2 C6 H6A 109.5
Si2 C6 H6B 109.5
H6A C6 H6B 109.5
Si2 C6 H6C 109.5
H6A C6 H6C 109.5
H6B C6 H6C 109.5
Si3 C7 H7A 109.5
Si3 C7 H7B 109.5
H7A C7 H7B 109.5
Si3 C7 H7C 109.5
H7A C7 H7C 109.5
H7B C7 H7C 109.5
Si3 C8 H8A 109.5
Si3 C8 H8B 109.5
H8A C8 H8B 109.5
Si3 C8 H8C 109.5
H8A C8 H8C 109.5
H8B C8 H8C 109.5
Si3 C9 H9A 109.5
Si3 C9 H9B 109.5
H9A C9 H9B 109.5
Si3 C9 H9C 109.5
H9A C9 H9C 109.5
H9B C9 H9C 109.5
Si4 C10 H10A 109.5
Si4 C10 H10B 109.5
H10A C10 H10B 109.5
Si4 C10 H10C 109.5
H10A C10 H10C 109.5
H10B C10 H10C 109.5
Si4 C11 H11A 109.5
Si4 C11 H11B 109.5
H11A C11 H11B 109.5
Si4 C11 H11C 109.5
H11A C11 H11C 109.5
H11B C11 H11C 109.5
C31 B1 C13 101.0(2)
C31 B1 C19 113.4(2)
C13 B1 C19 114.4(2)
C31 B1 C25 115.2(2)
C13 B1 C25 113.2(2)
C19 B1 C25 100.4(2)
C18 C13 C14 113.7(2)
C18 C13 B1 126.9(2)
C14 C13 B1 118.9(2)
F1 C14 C15 116.3(2)
F1 C14 C13 119.1(2)
C15 C14 C13 124.6(3)
F2 C15 C14 121.3(3)
F2 C15 C16 120.0(2)
C14 C15 C16 118.7(3)
F3 C16 C17 120.2(3)
F3 C16 C15 120.0(3)
C17 C16 C15 119.8(2)
F4 C17 C16 120.4(2)
F4 C17 C18 120.1(3)
C16 C17 C18 119.6(3)
F5 C18 C13 121.3(2)
F5 C18 C17 115.1(2)
C13 C18 C17 123.6(3)
C24 C19 C20 113.1(3)
C24 C19 B1 126.8(2)
C20 C19 B1 119.5(2)
F6 C20 C21 116.0(3)
F6 C20 C19 119.6(3)
C21 C20 C19 124.5(3)
F7 C21 C22 119.9(3)
F7 C21 C20 120.4(3)
C22 C21 C20 119.7(3)
F8 C22 C21 120.8(3)
F8 C22 C23 120.3(3)
C21 C22 C23 118.9(3)
F9 C23 C22 120.3(3)
F9 C23 C24 120.3(3)
C22 C23 C24 119.4(3)
F10 C24 C23 114.7(3)
F10 C24 C19 120.8(2)
C23 C24 C19 124.5(3)
C30 C25 C26 113.2(3)
C30 C25 B1 126.9(2)
C26 C25 B1 119.1(2)
F11 C26 C27 116.8(3)
F11 C26 C25 119.3(3)
C27 C26 C25 124.0(3)
C28 C27 F12 120.2(3)
C28 C27 C26 120.1(3)
F12 C27 C26 119.7(3)
C27 C28 F13 121.1(3)
C27 C28 C29 119.6(3)
F13 C28 C29 119.2(3)
F14 C29 C28 120.4(3)
F14 C29 C30 120.9(3)
C28 C29 C30 118.6(3)
F15 C30 C25 121.6(2)
F15 C30 C29 113.9(3)
C25 C30 C29 124.5(3)
C32 C31 C36 113.2(3)
C32 C31 B1 127.3(2)
C36 C31 B1 119.1(2)
F16 C32 C31 121.4(2)
F16 C32 C33 114.6(2)
C31 C32 C33 124.0(3)
F17 C33 C34 119.5(3)
F17 C33 C32 120.6(3)
C34 C33 C32 119.9(3)
F18 C34 C33 120.6(3)
F18 C34 C35 120.6(3)
C33 C34 C35 118.8(3)
F19 C35 C36 121.2(3)
F19 C35 C34 120.1(3)
C36 C35 C34 118.7(3)
F20 C36 C35 115.6(3)
F20 C36 C31 119.1(3)
C35 C36 C31 125.3(3)

loop_
_geom_bond_atom_site_label_1
_geom_bond_atom_site_label_2
_geom_bond_distance
N1 Si4 1.870(2)
N1 Si1 1.889(2)
N1 Si3 1.891(2)
N1 Si2 1.899(2)
Si1 C2 1.847(3)
Si1 C1 1.862(4)
Si1 C3 1.866(4)
Si2 C4 1.837(4)
Si2 C6 1.856(3)
Si2 C5 1.856(3)
Si3 C8 1.826(6)
Si3 C9 1.855(3)
Si3 C7 1.855(4)
Si4 C10 1.848(4)
Si4 C11 1.854(4)
Si4 H1 1.49(5)
C1 H1A 0.9800
C1 H1B 0.9800
C1 H1C 0.9800
C2 H2A 0.9800
C2 H2B 0.9800
C2 H2C 0.9800
C3 H3A 0.9800
C3 H3B 0.9800
C3 H3C 0.9800
C4 H4A 0.9800
C4 H4B 0.9800
C4 H4C 0.9800
C5 H5A 0.9800
C5 H5B 0.9800
C5 H5C 0.9800
C6 H6A 0.9800
C6 H6B 0.9800
C6 H6C 0.9800
C7 H7A 0.9800
C7 H7B 0.9800
C7 H7C 0.9800
C8 H8A 0.9800
C8 H8B 0.9800
C8 H8C 0.9800
C9 H9A 0.9800
C9 H9B 0.9800
C9 H9C 0.9800
C10 H10A 0.9800
C10 H10B 0.9800
C10 H10C 0.9800
C11 H11A 0.9800
C11 H11B 0.9800
C11 H11C 0.9800
B1 C31 1.651(4)
B1 C13 1.651(4)
B1 C19 1.655(4)
B1 C25 1.663(4)
C13 C18 1.385(4)
C13 C14 1.398(4)
C14 F1 1.352(3)
C14 C15 1.373(4)
C15 F2 1.342(3)
C15 C16 1.385(4)
C16 F3 1.345(3)
C16 C17 1.362(4)
C17 F4 1.342(3)
C17 C18 1.395(4)
C18 F5 1.350(3)
C19 C24 1.386(4)
C19 C20 1.391(4)
C20 F6 1.352(3)
C20 C21 1.383(4)
C21 F7 1.352(4)
C21 C22 1.368(5)
C22 F8 1.345(4)
C22 C23 1.378(5)
C23 F9 1.340(4)
C23 C24 1.385(4)
C24 F10 1.359(3)
C25 C30 1.380(4)
C25 C26 1.390(4)
C26 F11 1.351(4)
C26 C27 1.382(5)
C27 C28 1.350(6)
C27 F12 1.352(4)
C28 F13 1.357(4)
C28 C29 1.373(5)
C29 F14 1.341(4)
C29 C30 1.395(4)
C30 F15 1.351(3)
C31 C32 1.380(4)
C31 C36 1.392(4)
C32 F16 1.357(3)
C32 C33 1.391(4)
C33 F17 1.347(3)
C33 C34 1.371(4)
C34 F18 1.341(3)
C34 C35 1.387(4)
C35 F19 1.338(3)
C35 C36 1.375(4)
C36 F20 1.358(3)

loop_
_geom_torsion_atom_site_label_1
_geom_torsion_atom_site_label_2
_geom_torsion_atom_site_label_3
_geom_torsion_atom_site_label_4
_geom_torsion
Si4 N1 Si1 C2 77.58(17)
Si3 N1 Si1 C2 -161.77(15)
Si2 N1 Si1 C2 -41.42(19)
Si4 N1 Si1 C1 -163.02(17)
Si3 N1 Si1 C1 -42.4(2)
Si2 N1 Si1 C1 78.0(2)
Si4 N1 Si1 C3 -41.33(19)
Si3 N1 Si1 C3 79.31(18)
Si2 N1 Si1 C3 -160.33(16)
Si4 N1 Si2 C4 -43.97(17)
Si1 N1 Si2 C4 77.87(18)
Si3 N1 Si2 C4 -160.42(15)
Si4 N1 Si2 C6 74.97(17)
Si1 N1 Si2 C6 -163.19(15)
Si3 N1 Si2 C6 -41.48(18)
Si4 N1 Si2 C5 -163.94(16)
Si1 N1 Si2 C5 -42.1(2)
Si3 N1 Si2 C5 79.61(18)
Si4 N1 Si3 C8 -162.8(2)
Si1 N1 Si3 C8 75.0(2)
Si2 N1 Si3 C8 -47.9(2)
Si4 N1 Si3 C9 -39.90(19)
Si1 N1 Si3 C9 -162.06(15)
Si2 N1 Si3 C9 75.01(17)
Si4 N1 Si3 C7 83.0(2)
Si1 N1 Si3 C7 -39.2(2)
Si2 N1 Si3 C7 -162.1(2)
Si1 N1 Si4 C10 -40.4(2)
Si3 N1 Si4 C10 -162.01(19)
Si2 N1 Si4 C10 82.1(2)
Si1 N1 Si4 C11 84.11(19)
Si3 N1 Si4 C11 -37.5(2)
Si2 N1 Si4 C11 -153.40(17)
C31 B1 C13 C18 -105.0(3)
C19 B1 C13 C18 17.1(4)
C25 B1 C13 C18 131.3(3)
C31 B1 C13 C14 66.4(3)
C19 B1 C13 C14 -171.5(2)
C25 B1 C13 C14 -57.3(3)
C18 C13 C14 F1 178.6(2)
B1 C13 C14 F1 6.2(4)
C18 C13 C14 C15 -1.3(4)
B1 C13 C14 C15 -173.7(3)
F1 C14 C15 F2 1.6(4)
C13 C14 C15 F2 -178.5(3)
F1 C14 C15 C16 -178.6(2)
C13 C14 C15 C16 1.3(4)
F2 C15 C16 F3 -0.2(4)
C14 C15 C16 F3 -180.0(3)
F2 C15 C16 C17 179.6(3)
C14 C15 C16 C17 -0.2(4)
F3 C16 C17 F4 -1.5(4)
C15 C16 C17 F4 178.8(3)
F3 C16 C17 C18 179.0(3)
C15 C16 C17 C18 -0.8(4)
C14 C13 C18 F5 -178.1(2)
B1 C13 C18 F5 -6.3(4)
C14 C13 C18 C17 0.2(4)
B1 C13 C18 C17 171.9(3)
F4 C17 C18 F5 -0.4(4)
C16 C17 C18 F5 179.2(3)
F4 C17 C18 C13 -178.7(3)
C16 C17 C18 C13 0.8(4)
C31 B1 C19 C24 -18.6(4)
C13 B1 C19 C24 -133.7(3)
C25 B1 C19 C24 104.8(3)
C31 B1 C19 C20 171.7(2)
C13 B1 C19 C20 56.6(3)
C25 B1 C19 C20 -64.9(3)
C24 C19 C20 F6 -178.9(2)
B1 C19 C20 F6 -7.8(4)
C24 C19 C20 C21 0.5(4)
B1 C19 C20 C21 171.6(3)
F6 C20 C21 F7 -1.5(4)
C19 C20 C21 F7 179.1(3)
F6 C20 C21 C22 177.9(3)
C19 C20 C21 C22 -1.5(5)
F7 C21 C22 F8 0.5(5)
C20 C21 C22 F8 -178.9(3)
F7 C21 C22 C23 -178.8(3)
C20 C21 C22 C23 1.8(5)
F8 C22 C23 F9 0.3(5)
C21 C22 C23 F9 179.6(3)
F8 C22 C23 C24 179.5(3)
C21 C22 C23 C24 -1.2(5)
F9 C23 C24 F10 1.5(4)
C22 C23 C24 F10 -177.7(3)
F9 C23 C24 C19 179.5(3)
C22 C23 C24 C19 0.3(5)
C20 C19 C24 F10 178.0(2)
B1 C19 C24 F10 7.7(4)
C20 C19 C24 C23 0.1(4)
B1 C19 C24 C23 -170.2(3)
C31 B1 C25 C30 -132.5(3)
C13 B1 C25 C30 -17.0(4)
C19 B1 C25 C30 105.4(3)
C31 B1 C25 C26 58.7(3)
C13 B1 C25 C26 174.1(3)
C19 B1 C25 C26 -63.5(3)
C30 C25 C26 F11 -179.2(3)
B1 C25 C26 F11 -8.9(4)
C30 C25 C26 C27 0.7(4)
B1 C25 C26 C27 171.0(3)
F11 C26 C27 C28 179.1(3)
C25 C26 C27 C28 -0.8(5)
F11 C26 C27 F12 -1.0(5)
C25 C26 C27 F12 179.1(3)
F12 C27 C28 F13 -0.7(5)
C26 C27 C28 F13 179.3(3)
F12 C27 C28 C29 -178.7(3)
C26 C27 C28 C29 1.3(5)
C27 C28 C29 F14 -179.9(3)
F13 C28 C29 F14 2.0(5)
C27 C28 C29 C30 -1.6(5)
F13 C28 C29 C30 -179.6(3)
C26 C25 C30 F15 178.2(3)
B1 C25 C30 F15 8.7(4)
C26 C25 C30 C29 -1.0(4)
B1 C25 C30 C29 -170.5(3)
F14 C29 C30 F15 0.7(4)
C28 C29 C30 F15 -177.7(3)
F14 C29 C30 C25 179.9(3)
C28 C29 C30 C25 1.5(5)
C13 B1 C31 C32 -107.0(3)
C19 B1 C31 C32 130.1(3)
C25 B1 C31 C32 15.2(4)
C13 B1 C31 C36 65.5(3)
C19 B1 C31 C36 -57.4(3)
C25 B1 C31 C36 -172.2(2)
C36 C31 C32 F16 -179.0(2)
B1 C31 C32 F16 -6.1(4)
C36 C31 C32 C33 0.7(4)
B1 C31 C32 C33 173.6(3)
F16 C32 C33 F17 -1.3(4)
C31 C32 C33 F17 178.9(2)
F16 C32 C33 C34 179.2(2)
C31 C32 C33 C34 -0.6(4)
F17 C33 C34 F18 -1.0(4)
C32 C33 C34 F18 178.5(3)
F17 C33 C34 C35 -178.9(2)
C32 C33 C34 C35 0.6(4)
F18 C34 C35 F19 0.2(4)
C33 C34 C35 F19 178.1(3)
F18 C34 C35 C36 -178.8(3)
C33 C34 C35 C36 -1.0(4)
F19 C35 C36 F20 1.6(4)
C34 C35 C36 F20 -179.4(2)
F19 C35 C36 C31 -177.7(3)
C34 C35 C36 C31 1.3(4)
C32 C31 C36 F20 179.6(2)
B1 C31 C36 F20 6.1(4)
C32 C31 C36 C35 -1.1(4)
B1 C31 C36 C35 -174.7(3)
